data_2225145
loop_
_publ_author_name
'Tercan, Bar\?i\,s'
'\,Sahin, Ertan'
'Pat\?ir, S\"uleyman'
'H\"okelek, Tuncer'

_publ_section_title
2-Ethyl-6,6-ethylenedisulfanediyl-7-methoxymethyl-1,2,3,4,5,6-hexahydro-1,5-methanoazocino[4,3-<i>b</i>]indol-3-one
_journal_coeditor_code XU2717
_journal_issue 2
_journal_name_full 'Acta Crystallographica Section E'
_journal_page_first o328
_journal_paper_doi 10.1107/S160053681000067X
_journal_volume 66
_journal_year 2010
_chemical_formula_iupac 'C20 H24 N2 O2 S2'
_chemical_formula_moiety 'C20 H24 N2 O2 S2'
_chemical_formula_sum 'C20 H24 N2 O2 S2'
_chemical_formula_weight 388.53
_chemical_name_systematic
;
2-Ethyl-6,6-ethylenedisulfanediyl-7-methoxymethyl-1,2,3,4,5,6-hexahydro-1,5-
methanoazocino[4,3-<i>b</i>]indol-3-one
;
_space_group_IT_number 14
_symmetry_cell_setting monoclinic
_symmetry_space_group_name_Hall '-P 2ybc'
_symmetry_space_group_name_H-M 'P 1 21/c 1'
_atom_sites_solution_hydrogens geom
_atom_sites_solution_primary direct
_atom_sites_solution_secondary difmap
_audit_creation_method SHELXL-97
_cell_angle_alpha 90.00
_cell_angle_beta 109.783(2)
_cell_angle_gamma 90.00
_cell_formula_units_Z 4
_cell_length_a 14.0409(3)
_cell_length_b 6.8916(2)
_cell_length_c 20.2820(4)
_cell_measurement_reflns_used 6800
_cell_measurement_temperature 294(2)
_cell_measurement_theta_max 26.39
_cell_measurement_theta_min 2.13
_cell_volume 1846.74(8)
_computing_cell_refinement 'CrystalClear (Rigaku/MSC, 2005)'
_computing_data_collection 'CrystalClear (Rigaku/MSC, 2005)'
_computing_data_reduction 'CrystalClear (Rigaku/MSC, 2005)'
_computing_molecular_graphics 'ORTEP-3 for Windows (Farrugia, 1997)'
_computing_publication_material 'WinGX (Farrugia, 1999)'
_computing_structure_refinement 'SHELXL97 (Sheldrick, 2008)'
_computing_structure_solution 'SHELXS97 (Sheldrick, 2008)'
_diffrn_ambient_temperature 294(2)
_diffrn_measured_fraction_theta_full 0.998
_diffrn_measured_fraction_theta_max 0.998
_diffrn_measurement_device_type 'Rigaku R-AXIS RAPID-S'
_diffrn_measurement_method '\w scans'
_diffrn_radiation_monochromator graphite
_diffrn_radiation_source 'fine-focus sealed tube'
_diffrn_radiation_type MoK\a
_diffrn_radiation_wavelength 0.71073
_diffrn_reflns_av_R_equivalents 0.0829
_diffrn_reflns_av_sigmaI/netI 0.0581
_diffrn_reflns_limit_h_max 17
_diffrn_reflns_limit_h_min -17
_diffrn_reflns_limit_k_max 7
_diffrn_reflns_limit_k_min -8
_diffrn_reflns_limit_l_max 25
_diffrn_reflns_limit_l_min -25
_diffrn_reflns_number 24759
_diffrn_reflns_theta_full 26.40
_diffrn_reflns_theta_max 26.40
_diffrn_reflns_theta_min 2.17
_diffrn_standards_number 0
_exptl_absorpt_coefficient_mu 0.306
_exptl_absorpt_correction_T_max 0.9413
_exptl_absorpt_correction_T_min 0.9104
_exptl_absorpt_correction_type multi-scan
_exptl_absorpt_process_details '(Blessing, 1995)'
_exptl_crystal_colour colorless
_exptl_crystal_density_diffrn 1.397
_exptl_crystal_density_method 'not measured'
_exptl_crystal_description block
_exptl_crystal_F_000 824
_exptl_crystal_size_max 0.35
_exptl_crystal_size_mid 0.25
_exptl_crystal_size_min 0.20
_refine_diff_density_max 0.609
_refine_diff_density_min -0.329
_refine_ls_extinction_method none
_refine_ls_goodness_of_fit_ref 1.045
_refine_ls_hydrogen_treatment constr
_refine_ls_matrix_type full
_refine_ls_number_parameters 237
_refine_ls_number_reflns 3794
_refine_ls_number_restraints 0
_refine_ls_restrained_S_all 1.045
_refine_ls_R_factor_all 0.0808
_refine_ls_R_factor_gt 0.0570
_refine_ls_shift/su_max 0.000
_refine_ls_shift/su_mean 0.000
_refine_ls_structure_factor_coef Fsqd
_refine_ls_weighting_details 'calc w=1/[\s^2^(Fo^2^)+(0.0667P)^2^+0.9643P] where P=(Fo^2^+2Fc^2^)/3'
_refine_ls_weighting_scheme calc
_refine_ls_wR_factor_gt 0.1386
_refine_ls_wR_factor_ref 0.1608
_reflns_number_gt 2746
_reflns_number_total 3794
_reflns_threshold_expression I>2\s(I)
_cod_data_source_file xu2717.cif
_cod_data_source_block I
_cod_original_sg_symbol_H-M 'P 21/c'
_cod_database_code 2225145
_cod_database_fobs_code 2225145

loop_
_symmetry_equiv_pos_as_xyz
'x, y, z'
'-x, y+1/2, -z+1/2'
'-x, -y, -z'
'x, -y-1/2, z-1/2'

loop_
_atom_site_type_symbol
_atom_site_label
_atom_site_fract_x
_atom_site_fract_y
_atom_site_fract_z
_atom_site_U_iso_or_equiv
_atom_site_adp_type
_atom_site_calc_flag
_atom_site_refinement_flags
_atom_site_occupancy
_atom_site_disorder_assembly
_atom_site_disorder_group
S S1 0.47776(6) 0.49118(12) 0.40721(4) 0.0511(2) Uani d . 1 . .
S S2 0.44792(6) 0.89818(12) 0.35693(4) 0.0509(2) Uani d . 1 . .
O O1 0.2345(2) 0.9462(4) 0.44738(13) 0.0768(8) Uani d . 1 . .
O O2 0.23070(18) 0.8019(4) 0.09759(11) 0.0689(7) Uani d . 1 . .
C C1 0.2432(2) 0.4188(4) 0.22142(14) 0.0436(7) Uani d . 1 . .
H H1 0.2104 0.2915 0.2114 0.052 Uiso calc R 1 . .
N N2 0.20617(18) 0.5406(4) 0.15768(11) 0.0473(6) Uani d . 1 . .
C C3 0.2592(2) 0.6945(5) 0.14953(15) 0.0515(8) Uani d . 1 . .
C C4 0.3593(2) 0.7400(5) 0.20602(15) 0.0538(8) Uani d . 1 . .
H H4A 0.3509 0.8600 0.2284 0.065 Uiso calc R 1 . .
H H4B 0.4084 0.7649 0.1831 0.065 Uiso calc R 1 . .
C C5 0.4061(2) 0.5879(4) 0.26479(14) 0.0434(7) Uani d . 1 . .
H H5 0.4782 0.5755 0.2709 0.052 Uiso calc R 1 . .
C C6 0.3979(2) 0.6464(4) 0.33652(13) 0.0407(6) Uani d . 1 . .
C C6A 0.2908(2) 0.6149(4) 0.33343(14) 0.0418(6) Uani d . 1 . .
N N7 0.25017(17) 0.6624(4) 0.38550(11) 0.0436(6) Uani d . 1 . .
C C7A 0.1539(2) 0.5828(4) 0.36673(15) 0.0442(7) Uani d . 1 . .
C C8 0.0862(2) 0.5820(5) 0.40350(17) 0.0528(8) Uani d . 1 . .
H H8 0.1008 0.6456 0.4462 0.063 Uiso calc R 1 . .
C C9 -0.0033(3) 0.4828(5) 0.37369(19) 0.0591(9) Uani d . 1 . .
H H9 -0.0499 0.4783 0.3971 0.071 Uiso calc R 1 . .
C C10 -0.0259(2) 0.3890(5) 0.30934(18) 0.0576(8) Uani d . 1 . .
H H10 -0.0876 0.3251 0.2905 0.069 Uiso calc R 1 . .
C C11 0.0409(2) 0.3887(5) 0.27301(16) 0.0509(7) Uani d . 1 . .
H H11 0.0251 0.3257 0.2301 0.061 Uiso calc R 1 . .
C C11A 0.1336(2) 0.4859(4) 0.30238(14) 0.0413(6) Uani d . 1 . .
C C11B 0.2214(2) 0.5078(4) 0.28250(14) 0.0401(6) Uani d . 1 . .
C C12 0.3567(2) 0.3922(4) 0.24135(15) 0.0469(7) Uani d . 1 . .
H H12A 0.3732 0.3452 0.2015 0.056 Uiso calc R 1 . .
H H12B 0.3807 0.2984 0.2790 0.056 Uiso calc R 1 . .
C C13 0.5895(2) 0.6397(5) 0.42991(17) 0.0583(8) Uani d . 1 . .
H H13A 0.6373 0.6000 0.4748 0.070 Uiso calc R 1 . .
H H13B 0.6218 0.6271 0.3948 0.070 Uiso calc R 1 . .
C C14 0.5567(2) 0.8471(6) 0.43355(17) 0.0620(9) Uani d . 1 . .
H H14A 0.6116 0.9348 0.4353 0.074 Uiso calc R 1 . .
H H14B 0.5396 0.8660 0.4756 0.074 Uiso calc R 1 . .
C C15 0.2919(2) 0.7819(5) 0.44770(15) 0.0497(7) Uani d . 1 . .
H H15A 0.2968 0.7047 0.4887 0.060 Uiso calc R 1 . .
H H15B 0.3598 0.8216 0.4514 0.060 Uiso calc R 1 . .
C C16 0.2197(4) 1.0751(6) 0.3929(2) 0.0853(13) Uani d . 1 . .
H H16A 0.1754 1.1772 0.3968 0.128 Uiso calc R 1 . .
H H16B 0.1898 1.0086 0.3492 0.128 Uiso calc R 1 . .
H H16C 0.2835 1.1293 0.3948 0.128 Uiso calc R 1 . .
C C17 0.1124(2) 0.4840(5) 0.10217(16) 0.0575(9) Uani d . 1 . .
H H17A 0.0824 0.5974 0.0746 0.069 Uiso calc R 1 . .
H H17B 0.0647 0.4343 0.1232 0.069 Uiso calc R 1 . .
C C18 0.1315(3) 0.3308(6) 0.05469(17) 0.0741(11) Uani d . 1 . .
H H18A 0.0682 0.2879 0.0219 0.111 Uiso calc R 1 . .
H H18B 0.1661 0.2227 0.0824 0.111 Uiso calc R 1 . .
H H18C 0.1725 0.3846 0.0297 0.111 Uiso calc R 1 . .

loop_
_atom_site_aniso_label
_atom_site_aniso_U_11
_atom_site_aniso_U_22
_atom_site_aniso_U_33
_atom_site_aniso_U_12
_atom_site_aniso_U_13
_atom_site_aniso_U_23
S1 0.0460(4) 0.0572(5) 0.0457(4) 0.0018(3) 0.0099(3) 0.0075(3)
S2 0.0487(4) 0.0488(5) 0.0541(5) -0.0058(3) 0.0160(3) -0.0024(3)
O1 0.100(2) 0.0602(17) 0.0658(16) 0.0158(15) 0.0232(14) -0.0083(12)
O2 0.0691(15) 0.0801(19) 0.0538(13) -0.0012(13) 0.0160(11) 0.0208(12)
C1 0.0472(16) 0.0431(17) 0.0419(15) -0.0030(13) 0.0168(12) -0.0012(12)
N2 0.0470(13) 0.0569(17) 0.0367(12) -0.0035(12) 0.0125(10) -0.0003(11)
C3 0.0524(17) 0.063(2) 0.0435(16) 0.0038(15) 0.0217(13) 0.0023(14)
C4 0.0538(17) 0.061(2) 0.0460(16) -0.0086(15) 0.0165(14) 0.0063(14)
C5 0.0377(14) 0.0506(18) 0.0442(15) 0.0010(12) 0.0168(12) -0.0017(12)
C6 0.0365(14) 0.0443(17) 0.0391(14) -0.0008(12) 0.0098(11) 0.0002(12)
C6A 0.0386(14) 0.0500(18) 0.0384(14) 0.0034(12) 0.0149(11) 0.0026(12)
N7 0.0419(13) 0.0487(15) 0.0428(12) -0.0032(11) 0.0178(10) -0.0072(10)
C7A 0.0425(15) 0.0429(17) 0.0499(16) -0.0001(12) 0.0192(13) 0.0001(12)
C8 0.0562(18) 0.055(2) 0.0564(18) -0.0026(15) 0.0308(15) -0.0066(14)
C9 0.0571(19) 0.056(2) 0.077(2) -0.0016(16) 0.0402(17) -0.0018(16)
C10 0.0460(17) 0.056(2) 0.074(2) -0.0104(15) 0.0246(16) -0.0030(16)
C11 0.0472(16) 0.0501(19) 0.0553(18) -0.0036(14) 0.0174(14) -0.0013(14)
C11A 0.0418(14) 0.0400(16) 0.0442(15) -0.0020(12) 0.0171(12) -0.0002(12)
C11B 0.0390(14) 0.0433(17) 0.0391(14) 0.0010(12) 0.0147(11) 0.0007(11)
C12 0.0475(16) 0.052(2) 0.0429(15) 0.0015(14) 0.0180(13) -0.0029(13)
C13 0.0432(16) 0.068(2) 0.0566(19) 0.0007(15) 0.0073(14) -0.0007(16)
C14 0.0479(17) 0.074(3) 0.0577(19) -0.0118(16) 0.0099(15) -0.0141(17)
C15 0.0520(17) 0.0524(19) 0.0441(16) 0.0017(14) 0.0156(13) -0.0071(13)
C16 0.119(4) 0.063(3) 0.074(3) 0.027(2) 0.035(2) 0.013(2)
C17 0.0477(17) 0.074(2) 0.0442(17) -0.0052(16) 0.0076(13) 0.0027(15)
C18 0.086(3) 0.086(3) 0.0510(19) -0.031(2) 0.0245(18) -0.0132(19)

loop_
_atom_type_symbol
_atom_type_description
_atom_type_scat_dispersion_real
_atom_type_scat_dispersion_imag
_atom_type_scat_source
C C 0.0033 0.0016 'International Tables Vol C Tables 4.2.6.8 and 6.1.1.4'
H H 0.0000 0.0000 'International Tables Vol C Tables 4.2.6.8 and 6.1.1.4'
N N 0.0061 0.0033 'International Tables Vol C Tables 4.2.6.8 and 6.1.1.4'
O O 0.0106 0.0060 'International Tables Vol C Tables 4.2.6.8 and 6.1.1.4'
S S 0.1246 0.1234 'International Tables Vol C Tables 4.2.6.8 and 6.1.1.4'

loop_
_geom_angle_atom_site_label_1
_geom_angle_atom_site_label_2
_geom_angle_atom_site_label_3
_geom_angle_site_symmetry_1
_geom_angle_site_symmetry_3
_geom_angle
_geom_angle_publ_flag
C13 S1 C6 . . 96.77(14) ?
C14 S2 C6 . . 98.91(15) ?
C16 O1 C15 . . 117.4(3) ?
N2 C1 C11B . . 112.3(2) ?
N2 C1 C12 . . 109.2(2) ?
N2 C1 H1 . . 108.9 ?
C11B C1 C12 . . 108.6(2) ?
C11B C1 H1 . . 108.9 ?
C12 C1 H1 . . 108.9 ?
C3 N2 C1 . . 120.8(2) ?
C3 N2 C17 . . 120.6(3) ?
C17 N2 C1 . . 118.6(3) ?
O2 C3 N2 . . 123.1(3) ?
O2 C3 C4 . . 118.0(3) ?
N2 C3 C4 . . 118.9(3) ?
C3 C4 C5 . . 118.9(3) ?
C3 C4 H4A . . 107.6 ?
C3 C4 H4B . . 107.6 ?
C5 C4 H4A . . 107.6 ?
C5 C4 H4B . . 107.6 ?
H4A C4 H4B . . 107.0 ?
C4 C5 H5 . . 107.8 ?
C6 C5 C4 . . 113.4(2) ?
C6 C5 H5 . . 107.8 ?
C12 C5 C4 . . 109.2(2) ?
C12 C5 C6 . . 110.7(2) ?
C12 C5 H5 . . 107.8 ?
S1 C6 S2 . . 106.50(13) ?
C5 C6 S1 . . 111.18(19) ?
C5 C6 S2 . . 107.92(19) ?
C6A C6 S1 . . 106.70(19) ?
C6A C6 S2 . . 116.2(2) ?
C6A C6 C5 . . 108.4(2) ?
N7 C6A C6 . . 126.4(2) ?
C11B C6A N7 . . 109.2(2) ?
C11B C6A C6 . . 123.8(2) ?
C6A N7 C15 . . 129.9(2) ?
C7A N7 C6A . . 108.0(2) ?
C7A N7 C15 . . 122.1(2) ?
N7 C7A C8 . . 129.2(3) ?
N7 C7A C11A . . 108.4(2) ?
C8 C7A C11A . . 122.3(3) ?
C7A C8 H8 . . 121.5 ?
C9 C8 C7A . . 117.0(3) ?
C9 C8 H8 . . 121.5 ?
C8 C9 C10 . . 121.7(3) ?
C8 C9 H9 . . 119.1 ?
C10 C9 H9 . . 119.1 ?
C9 C10 H10 . . 119.3 ?
C11 C10 C9 . . 121.5(3) ?
C11 C10 H10 . . 119.3 ?
C10 C11 C11A . . 118.3(3) ?
C10 C11 H11 . . 120.8 ?
C11A C11 H11 . . 120.8 ?
C7A C11A C11B . . 106.8(2) ?
C11 C11A C7A . . 119.2(3) ?
C11 C11A C11B . . 134.0(3) ?
C6A C11B C1 . . 123.3(2) ?
C6A C11B C11A . . 107.8(2) ?
C11A C11B C1 . . 128.7(2) ?
C1 C12 C5 . . 107.7(2) ?
C1 C12 H12A . . 110.2 ?
C1 C12 H12B . . 110.2 ?
C5 C12 H12A . . 110.2 ?
C5 C12 H12B . . 110.2 ?
H12A C12 H12B . . 108.5 ?
S1 C13 H13A . . 110.3 ?
S1 C13 H13B . . 110.3 ?
C14 C13 S1 . . 107.3(2) ?
C14 C13 H13A . . 110.3 ?
C14 C13 H13B . . 110.3 ?
H13A C13 H13B . . 108.5 ?
S2 C14 H14A . . 109.9 ?
S2 C14 H14B . . 109.9 ?
C13 C14 S2 . . 109.0(2) ?
C13 C14 H14A . . 109.9 ?
C13 C14 H14B . . 109.9 ?
H14A C14 H14B . . 108.3 ?
O1 C15 N7 . . 113.3(2) ?
O1 C15 H15A . . 108.9 ?
O1 C15 H15B . . 108.9 ?
N7 C15 H15A . . 108.9 ?
N7 C15 H15B . . 108.9 ?
H15A C15 H15B . . 107.7 ?
O1 C16 H16A . . 109.5 ?
O1 C16 H16B . . 109.5 ?
O1 C16 H16C . . 109.5 ?
H16A C16 H16B . . 109.5 ?
H16A C16 H16C . . 109.5 ?
H16B C16 H16C . . 109.5 ?
N2 C17 C18 . . 111.5(3) ?
N2 C17 H17A . . 109.3 ?
N2 C17 H17B . . 109.3 ?
C18 C17 H17A . . 109.3 ?
C18 C17 H17B . . 109.3 ?
H17A C17 H17B . . 108.0 ?
C17 C18 H18A . . 109.5 ?
C17 C18 H18B . . 109.5 ?
C17 C18 H18C . . 109.5 ?
H18A C18 H18B . . 109.5 ?
H18A C18 H18C . . 109.5 ?
H18B C18 H18C . . 109.5 ?

loop_
_geom_bond_atom_site_label_1
_geom_bond_atom_site_label_2
_geom_bond_site_symmetry_2
_geom_bond_distance
_geom_bond_publ_flag
S1 C6 . 1.835(3) ?
S1 C13 . 1.798(3) ?
S2 C6 . 1.866(3) ?
S2 C14 . 1.807(3) ?
O1 C15 . 1.388(4) ?
O1 C16 . 1.377(4) ?
O2 C3 . 1.238(4) ?
C1 C12 . 1.516(4) ?
C1 H1 . 0.9800 ?
N2 C1 . 1.480(4) ?
N2 C3 . 1.338(4) ?
N2 C17 . 1.466(4) ?
C3 C4 . 1.515(4) ?
C4 H4A . 0.9700 ?
C4 H4B . 0.9700 ?
C5 C4 . 1.556(4) ?
C5 H5 . 0.9800 ?
C6 C5 . 1.551(4) ?
C6A C6 . 1.500(4) ?
C6A C11B . 1.371(4) ?
N7 C6A . 1.398(3) ?
N7 C7A . 1.387(3) ?
N7 C15 . 1.454(4) ?
C7A C8 . 1.392(4) ?
C7A C11A . 1.407(4) ?
C8 C9 . 1.378(5) ?
C8 H8 . 0.9300 ?
C9 H9 . 0.9300 ?
C10 C9 . 1.393(5) ?
C10 H10 . 0.9300 ?
C11 C10 . 1.375(4) ?
C11 H11 . 0.9300 ?
C11A C11 . 1.405(4) ?
C11B C1 . 1.504(4) ?
C11B C11A . 1.429(4) ?
C12 C5 . 1.518(4) ?
C12 H12A . 0.9700 ?
C12 H12B . 0.9700 ?
C13 H13A . 0.9700 ?
C13 H13B . 0.9700 ?
C14 C13 . 1.511(5) ?
C14 H14A . 0.9700 ?
C14 H14B . 0.9700 ?
C15 H15A . 0.9700 ?
C15 H15B . 0.9700 ?
C16 H16A . 0.9600 ?
C16 H16B . 0.9600 ?
C16 H16C . 0.9600 ?
C17 C18 . 1.513(5) ?
C17 H17A . 0.9700 ?
C17 H17B . 0.9700 ?
C18 H18A . 0.9600 ?
C18 H18B . 0.9600 ?
C18 H18C . 0.9600 ?

loop_
_geom_hbond_atom_site_label_D
_geom_hbond_atom_site_label_H
_geom_hbond_atom_site_label_A
_geom_hbond_site_symmetry_A
_geom_hbond_distance_DH
_geom_hbond_distance_HA
_geom_hbond_distance_DA
_geom_hbond_angle_DHA
_geom_hbond_publ_flag
C18 H18C O1 4_575 0.96 2.43 3.365(5) 165 yes
C11 H11 Cg1 2_545 0.93 2.80 3.569(4) 141 yes
C16 H16A Cg1 1_565 0.96 2.66 3.514(5) 148 yes

loop_
_geom_torsion_atom_site_label_1
_geom_torsion_atom_site_label_2
_geom_torsion_atom_site_label_3
_geom_torsion_atom_site_label_4
_geom_torsion_site_symmetry_1
_geom_torsion_site_symmetry_2
_geom_torsion_site_symmetry_3
_geom_torsion_site_symmetry_4
_geom_torsion
_geom_torsion_publ_flag
C13 S1 C6 S2 . . . . -26.72(17) ?
C13 S1 C6 C5 . . . . 90.6(2) ?
C13 S1 C6 C6A . . . . -151.4(2) ?
C6 S1 C13 C14 . . . . 45.6(2) ?
C14 S2 C6 S1 . . . . 4.39(17) ?
C14 S2 C6 C5 . . . . -115.1(2) ?
C14 S2 C6 C6A . . . . 123.0(2) ?
C6 S2 C14 C13 . . . . 25.5(3) ?
C16 O1 C15 N7 . . . . -59.0(4) ?
N2 C1 C12 C5 . . . . 67.7(3) ?
C11B C1 C12 C5 . . . . -55.0(3) ?
C3 N2 C1 C11B . . . . 80.0(3) ?
C3 N2 C1 C12 . . . . -40.5(4) ?
C17 N2 C1 C11B . . . . -102.7(3) ?
C17 N2 C1 C12 . . . . 136.8(3) ?
C1 N2 C3 O2 . . . . -179.1(3) ?
C1 N2 C3 C4 . . . . 1.3(4) ?
C17 N2 C3 O2 . . . . 3.6(5) ?
C17 N2 C3 C4 . . . . -175.9(3) ?
C1 N2 C17 C18 . . . . -82.9(3) ?
C3 N2 C17 C18 . . . . 94.4(4) ?
O2 C3 C4 C5 . . . . -169.0(3) ?
N2 C3 C4 C5 . . . . 10.6(4) ?
C6 C5 C4 C3 . . . . -106.4(3) ?
C12 C5 C4 C3 . . . . 17.5(4) ?
S1 C6 C5 C4 . . . . -167.51(19) ?
S1 C6 C5 C12 . . . . 69.4(3) ?
S2 C6 C5 C4 . . . . -51.1(3) ?
S2 C6 C5 C12 . . . . -174.13(19) ?
C6A C6 C5 C4 . . . . 75.5(3) ?
C6A C6 C5 C12 . . . . -47.5(3) ?
N7 C6A C6 S1 . . . . 64.9(3) ?
N7 C6A C6 S2 . . . . -53.6(4) ?
N7 C6A C6 C5 . . . . -175.3(3) ?
C11B C6A C6 S1 . . . . -105.0(3) ?
C11B C6A C6 S2 . . . . 136.5(3) ?
C11B C6A C6 C5 . . . . 14.8(4) ?
N7 C6A C11B C1 . . . . -175.0(3) ?
N7 C6A C11B C11A . . . . 0.0(3) ?
C6 C6A C11B C1 . . . . -3.6(4) ?
C6 C6A C11B C11A . . . . 171.4(3) ?
C7A N7 C6A C6 . . . . -170.9(3) ?
C7A N7 C6A C11B . . . . 0.2(3) ?
C15 N7 C6A C6 . . . . 12.6(5) ?
C15 N7 C6A C11B . . . . -176.2(3) ?
C6A N7 C7A C8 . . . . 176.2(3) ?
C6A N7 C7A C11A . . . . -0.4(3) ?
C15 N7 C7A C8 . . . . -7.0(5) ?
C15 N7 C7A C11A . . . . 176.4(3) ?
C6A N7 C15 O1 . . . . 116.8(3) ?
C7A N7 C15 O1 . . . . -59.2(4) ?
N7 C7A C8 C9 . . . . -176.8(3) ?
C11A C7A C8 C9 . . . . -0.6(5) ?
N7 C7A C11A C11 . . . . 178.5(3) ?
N7 C7A C11A C11B . . . . 0.4(3) ?
C8 C7A C11A C11 . . . . 1.6(5) ?
C8 C7A C11A C11B . . . . -176.5(3) ?
C7A C8 C9 C10 . . . . -0.7(5) ?
C11 C10 C9 C8 . . . . 1.0(6) ?
C11A C11 C10 C9 . . . . 0.0(5) ?
C7A C11A C11 C10 . . . . -1.3(5) ?
C11B C11A C11 C10 . . . . 176.2(3) ?
C6A C11B C1 N2 . . . . -97.1(3) ?
C6A C11B C1 C12 . . . . 23.8(4) ?
C11A C11B C1 N2 . . . . 89.0(4) ?
C11A C11B C1 C12 . . . . -150.2(3) ?
C1 C11B C11A C7A . . . . 174.4(3) ?
C1 C11B C11A C11 . . . . -3.3(5) ?
C6A C11B C11A C7A . . . . -0.3(3) ?
C6A C11B C11A C11 . . . . -177.9(3) ?
C1 C12 C5 C4 . . . . -54.7(3) ?
C1 C12 C5 C6 . . . . 70.7(3) ?
S2 C14 C13 S1 . . . . -46.9(3) ?
